data_2217125
loop_
_publ_author_name
'Rui Liu'
'Yu-Hao Li'
'Wei Luo'
'Shan Liu'
'Hong-Jun Zhu'

_publ_section_title
;
 4-Bromo-2,6-dimethylaniline
;
_journal_coeditor_code HK2405
_journal_issue 1
_journal_name_full 'Acta Crystallographica Section E'
_journal_page_first o220
_journal_page_last o220
_journal_paper_doi 10.1107/S1600536807064641
_journal_volume 64
_journal_year 2008
_chemical_formula_iupac 'C8 H10 Br N'
_chemical_formula_moiety 'C8 H10 Br N'
_chemical_formula_sum 'C8 H10 Br N'
_chemical_formula_weight 200.07
_chemical_melting_point 321
_chemical_name_common 4-Bromo-2,6-dimethylaniline
_chemical_name_systematic
;
4-Bromo-2,6-dimethylaniline
;
_space_group_IT_number 14
_symmetry_cell_setting monoclinic
_symmetry_space_group_name_Hall '-P 2ybc'
_symmetry_space_group_name_H-M 'P 1 21/c 1'
_atom_sites_solution_hydrogens geom
_atom_sites_solution_primary direct
_atom_sites_solution_secondary difmap
_audit_creation_method SHELXL-97
_cell_angle_alpha 90.00
_cell_angle_beta 111.53(3)
_cell_angle_gamma 90.00
_cell_formula_units_Z 8
_cell_length_a 20.141(4)
_cell_length_b 5.1500(10)
_cell_length_c 17.300(4)
_cell_measurement_reflns_used 25
_cell_measurement_temperature 294(2)
_cell_measurement_theta_max 13
_cell_measurement_theta_min 10
_cell_volume 1669.3(7)
_computing_cell_refinement 'CAD-4 Software'
_computing_data_collection 'CAD-4 Software (Enraf--Nonius,1985)'
_computing_data_reduction 'XCAD4 (Harms & Wocadlo,1995)'
_computing_molecular_graphics 'PLATON (Spek, 2003)'
_computing_publication_material 'SHELXTL (Bruker, 2000)'
_computing_structure_refinement 'SHELXL97 (Sheldrick, 1997)'
_computing_structure_solution 'SHELXS97 (Sheldrick, 1997)'
_diffrn_ambient_temperature 294(2)
_diffrn_measured_fraction_theta_full 0.997
_diffrn_measured_fraction_theta_max 0.997
_diffrn_measurement_device_type 'Enraf--Nonius CAD-4 diffractometer'
_diffrn_measurement_method '\w/2\q scans'
_diffrn_radiation_monochromator graphite
_diffrn_radiation_source 'fine-focus sealed tube'
_diffrn_radiation_type MoK\a
_diffrn_radiation_wavelength 0.71073
_diffrn_reflns_av_R_equivalents 0.0400
_diffrn_reflns_av_sigmaI/netI 0.0542
_diffrn_reflns_limit_h_max 23
_diffrn_reflns_limit_h_min -24
_diffrn_reflns_limit_k_max 6
_diffrn_reflns_limit_k_min 0
_diffrn_reflns_limit_l_max 21
_diffrn_reflns_limit_l_min 0
_diffrn_reflns_number 3392
_diffrn_reflns_theta_full 25.96
_diffrn_reflns_theta_max 25.96
_diffrn_reflns_theta_min 1.09
_diffrn_standards_decay_% 0
_diffrn_standards_interval_time 120
_diffrn_standards_number 3
_exptl_absorpt_coefficient_mu 4.849
_exptl_absorpt_correction_T_max 0.379
_exptl_absorpt_correction_T_min 0.211
_exptl_absorpt_correction_type psi-scan
_exptl_absorpt_process_details '(North <i>et al.</i>,  1968)'
_exptl_crystal_colour colorless
_exptl_crystal_density_diffrn 1.592
_exptl_crystal_density_method 'not measured'
_exptl_crystal_description needle
_exptl_crystal_F_000 800
_exptl_crystal_size_max 0.40
_exptl_crystal_size_mid 0.20
_exptl_crystal_size_min 0.20
_refine_diff_density_max 0.237
_refine_diff_density_min -0.250
_refine_ls_extinction_method none
_refine_ls_goodness_of_fit_ref 1.055
_refine_ls_hydrogen_treatment constr
_refine_ls_matrix_type full
_refine_ls_number_parameters 183
_refine_ls_number_reflns 3268
_refine_ls_restrained_S_all 1.054
_refine_ls_R_factor_all 0.1313
_refine_ls_R_factor_gt 0.0641
_refine_ls_shift/su_max 0.002
_refine_ls_shift/su_mean 0.000
_refine_ls_structure_factor_coef Fsqd
_refine_ls_weighting_details 'calc w=1/[\s^2^(Fo^2^)+(0.0500P)^2^+0.6000P] where P=(Fo^2^+2Fc^2^)/3'
_refine_ls_weighting_scheme calc
_refine_ls_wR_factor_gt 0.1357
_refine_ls_wR_factor_ref 0.1657
_reflns_number_gt 1523
_reflns_number_total 3268
_reflns_threshold_expression I>2\s(I)
_cod_data_source_file hk2405.cif
_cod_data_source_block I
_cod_original_sg_symbol_H-M 'P 21/c'
_cod_database_code 2217125
_cod_database_fobs_code 2217125

loop_
_symmetry_equiv_pos_as_xyz
'x, y, z'
'-x, y+1/2, -z+1/2'
'-x, -y, -z'
'x, -y-1/2, z-1/2'

loop_
_atom_site_type_symbol
_atom_site_label
_atom_site_fract_x
_atom_site_fract_y
_atom_site_fract_z
_atom_site_U_iso_or_equiv
_atom_site_adp_type
_atom_site_calc_flag
_atom_site_refinement_flags
_atom_site_occupancy
Br Br1 0.08550(5) 0.9358(3) 0.10030(5) 0.1246(5) Uani d . 1
Br Br2 0.43509(5) 0.5936(2) 0.34568(6) 0.1157(4) Uani d . 1
N N1 0.1751(3) 1.3344(13) 0.4526(4) 0.100(2) Uani d . 1
H H1A 0.2092 1.4455 0.4708 0.120 Uiso calc R 1
H H1B 0.1557 1.2726 0.4854 0.120 Uiso calc R 1
N N2 0.7343(3) 0.1666(14) 0.4436(4) 0.102(2) Uani d . 1
H H2D 0.7635 0.2300 0.4226 0.123 Uiso calc R 1
H H2E 0.7482 0.0463 0.4805 0.123 Uiso calc R 1
C C1 0.2375(4) 1.5677(16) 0.3431(5) 0.103(3) Uani d . 1
H H1C 0.2540 1.6065 0.2989 0.154 Uiso calc R 1
H H1D 0.2771 1.5124 0.3912 0.154 Uiso calc R 1
H H1E 0.2165 1.7202 0.3565 0.154 Uiso calc R 1
C C2 0.0684(4) 0.9407(18) 0.4006(5) 0.103(3) Uani d . 1
H H2A 0.0354 0.8059 0.3727 0.154 Uiso calc R 1
H H2B 0.0437 1.0737 0.4183 0.154 Uiso calc R 1
H H2C 0.1056 0.8692 0.4482 0.154 Uiso calc R 1
C C3 0.1002(4) 1.0549(18) 0.3425(5) 0.086(2) Uani d . 1
C C4 0.0812(4) 0.9643(17) 0.2630(5) 0.090(2) Uani d . 1
H H4A 0.0475 0.8324 0.2448 0.108 Uiso calc R 1
C C5 0.1113(4) 1.066(2) 0.2090(5) 0.095(2) Uani d . 1
C C6 0.1609(4) 1.2610(17) 0.2362(4) 0.086(2) Uani d . 1
H H6A 0.1803 1.3325 0.1998 0.103 Uiso calc R 1
C C7 0.1822(4) 1.3524(15) 0.3159(5) 0.079(2) Uani d U 1
C C8 0.1512(4) 1.2540(18) 0.3696(5) 0.086(2) Uani d U 1
C C9 0.6901(4) 0.5486(19) 0.3171(5) 0.108(3) Uani d . 1
H H9A 0.7332 0.6128 0.3586 0.163 Uiso calc R 1
H H9B 0.6673 0.6858 0.2790 0.163 Uiso calc R 1
H H9C 0.7013 0.4084 0.2874 0.163 Uiso calc R 1
C C10 0.6417(4) -0.0549(16) 0.5187(5) 0.101(3) Uani d . 1
H H10A 0.6562 -0.2025 0.4948 0.152 Uiso calc R 1
H H10B 0.6024 -0.1023 0.5346 0.152 Uiso calc R 1
H H10C 0.6810 0.0023 0.5669 0.152 Uiso calc R 1
C C11 0.6190(4) 0.1636(15) 0.4553(5) 0.083(2) Uani d . 1
C C12 0.5507(4) 0.2581(19) 0.4319(5) 0.093(2) Uani d . 1
H H12A 0.5193 0.1906 0.4550 0.112 Uiso calc R 1
C C13 0.5290(4) 0.4543(18) 0.3736(5) 0.089(2) Uani d . 1
C C14 0.5726(4) 0.5468(19) 0.3354(5) 0.097(3) Uani d . 1
H H14A 0.5561 0.6727 0.2942 0.116 Uiso calc R 1
C C15 0.6406(5) 0.4529(17) 0.3581(5) 0.087(2) Uani d . 1
C C16 0.6641(4) 0.2596(18) 0.4174(5) 0.087(2) Uani d . 1

loop_
_atom_site_aniso_label
_atom_site_aniso_U_11
_atom_site_aniso_U_22
_atom_site_aniso_U_33
_atom_site_aniso_U_12
_atom_site_aniso_U_13
_atom_site_aniso_U_23
Br1 0.1232(8) 0.1683(11) 0.0770(6) -0.0228(7) 0.0304(5) -0.0229(6)
Br2 0.0927(6) 0.1499(9) 0.0949(7) 0.0165(6) 0.0231(5) 0.0050(7)
N1 0.096(4) 0.113(6) 0.087(5) -0.010(4) 0.029(4) -0.010(4)
N2 0.092(4) 0.116(6) 0.095(5) 0.001(4) 0.028(4) -0.003(4)
C1 0.098(6) 0.088(6) 0.117(7) -0.006(5) 0.033(5) -0.009(6)
C2 0.093(5) 0.119(7) 0.094(6) -0.004(5) 0.032(5) 0.013(6)
C3 0.077(4) 0.106(6) 0.070(5) 0.002(5) 0.023(4) 0.006(5)
C4 0.084(5) 0.091(6) 0.085(5) 0.005(4) 0.020(4) -0.002(5)
C5 0.092(5) 0.126(7) 0.063(4) -0.007(5) 0.024(4) 0.002(5)
C6 0.086(5) 0.105(6) 0.065(5) -0.007(5) 0.026(4) 0.008(5)
C7 0.073(4) 0.085(5) 0.074(4) -0.003(4) 0.021(3) 0.005(4)
C8 0.082(4) 0.095(5) 0.073(4) 0.007(4) 0.020(4) 0.002(4)
C9 0.105(6) 0.136(8) 0.083(5) 0.006(6) 0.033(5) 0.000(6)
C10 0.109(6) 0.091(6) 0.092(6) -0.002(5) 0.023(5) -0.008(5)
C11 0.080(5) 0.078(6) 0.076(5) -0.009(4) 0.009(4) -0.008(4)
C12 0.084(5) 0.109(7) 0.077(5) -0.003(5) 0.019(4) 0.002(5)
C13 0.090(5) 0.104(7) 0.062(4) 0.014(5) 0.013(4) -0.013(5)
C14 0.095(6) 0.120(7) 0.071(5) 0.001(5) 0.025(4) 0.006(5)
C15 0.094(5) 0.095(6) 0.071(5) -0.009(5) 0.029(4) -0.010(5)
C16 0.079(5) 0.104(6) 0.075(5) -0.009(5) 0.023(4) -0.014(5)

loop_
_atom_type_symbol
_atom_type_description
_atom_type_scat_dispersion_real
_atom_type_scat_dispersion_imag
_atom_type_scat_source
C C 0.0033 0.0016 'International Tables Vol C Tables 4.2.6.8 and 6.1.1.4'
H H 0.0000 0.0000 'International Tables Vol C Tables 4.2.6.8 and 6.1.1.4'
N N 0.0061 0.0033 'International Tables Vol C Tables 4.2.6.8 and 6.1.1.4'
Br Br -0.2901 2.4595 'International Tables Vol C Tables 4.2.6.8 and 6.1.1.4'

loop_
_geom_angle_atom_site_label_1
_geom_angle_atom_site_label_2
_geom_angle_atom_site_label_3
_geom_angle
_geom_angle_publ_flag
C8 N1 H1A 120.0 ?
C8 N1 H1B 120.0 ?
H1A N1 H1B 120.0 ?
C7 C1 H1C 109.5 ?
C7 C1 H1D 109.5 ?
H1C C1 H1D 109.5 ?
C7 C1 H1E 109.5 ?
H1C C1 H1E 109.5 ?
H1D C1 H1E 109.5 ?
C3 C2 H2A 109.5 ?
C3 C2 H2B 109.5 ?
H2A C2 H2B 109.5 ?
C3 C2 H2C 109.5 ?
H2A C2 H2C 109.5 ?
H2B C2 H2C 109.5 ?
C4 C3 C8 119.0(7) ?
C4 C3 C2 120.7(8) ?
C8 C3 C2 120.3(7) ?
C3 C4 C5 121.2(8) ?
C3 C4 H4A 119.4 ?
C5 C4 H4A 119.4 ?
C6 C5 C4 119.1(8) ?
C6 C5 Br1 120.2(6) yes
C4 C5 Br1 120.7(7) yes
C7 C6 C5 121.1(7) ?
C7 C6 H6A 119.5 ?
C5 C6 H6A 119.5 ?
C6 C7 C8 119.8(7) ?
C6 C7 C1 119.1(7) ?
C8 C7 C1 121.1(7) ?
C7 C8 N1 120.6(8) yes
C7 C8 C3 119.7(7) ?
N1 C8 C3 119.5(7) yes
C16 N2 H2D 120.0 ?
C16 N2 H2E 120.0 ?
H2D N2 H2E 120.0 ?
C15 C9 H9A 109.5 ?
C15 C9 H9B 109.5 ?
H9A C9 H9B 109.5 ?
C15 C9 H9C 109.5 ?
H9A C9 H9C 109.5 ?
H9B C9 H9C 109.5 ?
C11 C10 H10A 109.5 ?
C11 C10 H10B 109.5 ?
H10A C10 H10B 109.5 ?
C11 C10 H10C 109.5 ?
H10A C10 H10C 109.5 ?
H10B C10 H10C 109.5 ?
C12 C11 C16 119.4(8) ?
C12 C11 C10 118.6(8) ?
C16 C11 C10 121.8(8) ?
C11 C12 C13 119.3(8) ?
C11 C12 H12A 120.4 ?
C13 C12 H12A 120.4 ?
C14 C13 C12 121.5(8) ?
C14 C13 Br2 119.9(7) yes
C12 C13 Br2 118.5(7) yes
C13 C14 C15 119.5(8) ?
C13 C14 H14A 120.3 ?
C15 C14 H14A 120.3 ?
C14 C15 C16 120.1(8) ?
C14 C15 C9 121.1(8) ?
C16 C15 C9 118.8(8) ?
C15 C16 C11 120.1(8) ?
C15 C16 N2 121.0(8) yes
C11 C16 N2 118.9(8) yes

loop_
_geom_bond_atom_site_label_1
_geom_bond_atom_site_label_2
_geom_bond_distance
_geom_bond_publ_flag
Br1 C5 1.880(8) yes
N1 C8 1.399(9) yes
N1 H1A 0.8600 ?
N1 H1B 0.8600 ?
C1 C7 1.520(10) ?
C1 H1C 0.9600 ?
C1 H1D 0.9600 ?
C1 H1E 0.9600 ?
C2 C3 1.497(10) ?
C2 H2A 0.9600 ?
C2 H2B 0.9600 ?
C2 H2C 0.9600 ?
C3 C4 1.367(10) ?
C3 C8 1.405(11) ?
C4 C5 1.390(11) ?
C4 H4A 0.9300 ?
C5 C6 1.374(11) ?
C6 C7 1.369(10) ?
C6 H6A 0.9300 ?
C7 C8 1.390(10) ?
Br2 C13 1.913(8) yes
N2 C16 1.403(9) yes
N2 H2D 0.8600 ?
N2 H2E 0.8600 ?
C9 C15 1.503(11) ?
C9 H9A 0.9600 ?
C9 H9B 0.9600 ?
C9 H9C 0.9600 ?
C10 C11 1.520(10) ?
C10 H10A 0.9600 ?
C10 H10B 0.9600 ?
C10 H10C 0.9600 ?
C11 C12 1.373(10) ?
C11 C16 1.391(10) ?
C12 C13 1.380(11) ?
C12 H12A 0.9300 ?
C13 C14 1.363(11) ?
C14 C15 1.368(10) ?
C14 H14A 0.9300 ?
C15 C16 1.382(11) ?

loop_
_geom_hbond_atom_site_label_D
_geom_hbond_atom_site_label_H
_geom_hbond_atom_site_label_A
_geom_hbond_site_symmetry_A
_geom_hbond_distance_DH
_geom_hbond_distance_HA
_geom_hbond_distance_DA
_geom_hbond_angle_DHA
_geom_hbond_publ_flag
N1 H1A N2 3_676 0.86 2.50 3.279(10) 151.00 yes
N2 H2E N1 3_666 0.86 2.50 3.287(10) 152.00 yes

loop_
_geom_torsion_atom_site_label_1
_geom_torsion_atom_site_label_2
_geom_torsion_atom_site_label_3
_geom_torsion_atom_site_label_4
_geom_torsion
C8 C3 C4 C5 0.0(12)
C2 C3 C4 C5 -178.9(8)
C3 C4 C5 C6 -0.2(13)
C3 C4 C5 Br1 179.1(6)
C4 C5 C6 C7 1.6(13)
Br1 C5 C6 C7 -177.8(6)
C5 C6 C7 C8 -2.6(12)
C5 C6 C7 C1 179.6(8)
C6 C7 C8 N1 176.4(7)
C1 C7 C8 N1 -5.9(12)
C6 C7 C8 C3 2.3(12)
C1 C7 C8 C3 -180.0(7)
C4 C3 C8 C7 -1.0(12)
C2 C3 C8 C7 177.8(7)
C4 C3 C8 N1 -175.1(7)
C2 C3 C8 N1 3.7(12)
C16 C11 C12 C13 -2.7(12)
C10 C11 C12 C13 -179.3(7)
C11 C12 C13 C14 3.7(13)
C11 C12 C13 Br2 -177.2(6)
C12 C13 C14 C15 -3.4(13)
Br2 C13 C14 C15 177.5(6)
C13 C14 C15 C16 2.2(13)
C13 C14 C15 C9 179.6(8)
C14 C15 C16 C11 -1.2(12)
C9 C15 C16 C11 -178.7(7)
C14 C15 C16 N2 -177.9(7)
C9 C15 C16 N2 4.6(12)
C12 C11 C16 C15 1.5(12)
C10 C11 C16 C15 178.0(7)
C12 C11 C16 N2 178.2(7)
C10 C11 C16 N2 -5.3(11)

loop_
_cod_related_entry_id
_cod_related_entry_database
_cod_related_entry_code
1 ChemSpider 81756
